data_2214014
loop_
_publ_author_name
'Faroughi, Masoud'
'Try, Andrew C.'
'Turner, Peter'

_publ_section_title 4,10-Dibromo-2,8-dimethyl-6<i>H</i>,12<i>H</i>-5,11-methanodibenzo[<i>b</i>,<i>f</i>][1,5]diazocine
_journal_coeditor_code ZL2032
_journal_issue 6
_journal_name_full 'Acta Crystallographica Section E'
_journal_page_first o3030
_journal_page_last o3030
_journal_paper_doi 10.1107/S1600536807025007
_journal_volume 63
_journal_year 2007
_chemical_formula_iupac 'C17 H16 Br2 N2'
_chemical_formula_moiety 'C17 H16 Br2 N2'
_chemical_formula_sum 'C17 H16 Br2 N2'
_chemical_formula_weight 408.14
_chemical_melting_point 465
_chemical_name_common
;
4,10-dibromo-2,8-dimethyl Tr\"oger's base
;
_chemical_name_systematic
;
4,10-Dibromo-2,8-dimethyl-6<i>H</i>,12<i>H</i>-5,11-
methanodibenzo[<i>b</i>,<i>f</i>][1,5]diazocine
;
_space_group_IT_number 2
_symmetry_cell_setting triclinic
_symmetry_space_group_name_Hall '-P 1'
_symmetry_space_group_name_H-M 'P -1'
_atom_sites_solution_hydrogens geom
_atom_sites_solution_primary direct
_atom_sites_solution_secondary difmap
_audit_creation_method SHELXL97
_cell_angle_alpha 104.259(6)
_cell_angle_beta 106.185(6)
_cell_angle_gamma 103.093(6)
_cell_formula_units_Z 4
_cell_length_a 10.169(4)
_cell_length_b 11.477(5)
_cell_length_c 15.269(6)
_cell_measurement_reflns_used 993
_cell_measurement_temperature 150(2)
_cell_measurement_theta_max 27
_cell_measurement_theta_min 2
_cell_volume 1573.1(11)
_computing_cell_refinement 'SAINT (Bruker, 2003)'
_computing_data_collection 'SMART (Bruker, 1998)'
_computing_data_reduction SAINT
_computing_molecular_graphics
;
TEXSAN for Windows (Molecular Structure Corporation, 1998),
Xtal3.6 (Hall <i>et al.</i>,  1999), ORTEPII (Johnson, 1976)
and
WinGX (Farrugia, 1999)
;
_computing_publication_material WinGX
_computing_structure_refinement 'SHELXL97 (Sheldrick, 1997)'
_computing_structure_solution 'SIR97 (Altomare <i>et al.</i>,  1999)'
_diffrn_ambient_temperature 150(2)
_diffrn_measured_fraction_theta_full 0.981
_diffrn_measured_fraction_theta_max 0.908
_diffrn_measurement_device_type 'Bruker SMART 1000 CCD area-detector'
_diffrn_measurement_method \w
_diffrn_radiation_monochromator graphite
_diffrn_radiation_source 'fine-focus sealed tube'
_diffrn_radiation_type MoK\a
_diffrn_radiation_wavelength 0.71073
_diffrn_reflns_av_R_equivalents 0.0361
_diffrn_reflns_av_sigmaI/netI 0.0560
_diffrn_reflns_limit_h_max 12
_diffrn_reflns_limit_h_min -13
_diffrn_reflns_limit_k_max 14
_diffrn_reflns_limit_k_min -14
_diffrn_reflns_limit_l_max 20
_diffrn_reflns_limit_l_min -20
_diffrn_reflns_number 15349
_diffrn_reflns_theta_full 27.00
_diffrn_reflns_theta_max 28.20
_diffrn_reflns_theta_min 1.47
_diffrn_standards_decay_% 0.4
_diffrn_standards_number 96
_exptl_absorpt_coefficient_mu 5.148
_exptl_absorpt_correction_T_max 0.783
_exptl_absorpt_correction_T_min 0.351
_exptl_absorpt_correction_type multi-scan
_exptl_absorpt_process_details '(SADABS; Sheldrick, 1996)'
_exptl_crystal_colour colourless
_exptl_crystal_density_diffrn 1.723
_exptl_crystal_density_method 'not measured'
_exptl_crystal_description blade
_exptl_crystal_F_000 808
_exptl_crystal_size_max 0.354
_exptl_crystal_size_mid 0.155
_exptl_crystal_size_min 0.047
_refine_diff_density_max 1.348
_refine_diff_density_min -1.130
_refine_ls_extinction_method none
_refine_ls_goodness_of_fit_ref 1.009
_refine_ls_hydrogen_treatment constr
_refine_ls_matrix_type full
_refine_ls_number_parameters 383
_refine_ls_number_reflns 7031
_refine_ls_number_restraints 0
_refine_ls_restrained_S_all 1.009
_refine_ls_R_factor_all 0.0752
_refine_ls_R_factor_gt 0.0424
_refine_ls_shift/su_max 0.001
_refine_ls_shift/su_mean 0.000
_refine_ls_structure_factor_coef Fsqd
_refine_ls_weighting_details 'calc w = 1/[\s^2^(Fo^2^)+(0.0675P)^2^] where P=(Fo^2^+2Fc^2^)/3'
_refine_ls_weighting_scheme calc
_refine_ls_wR_factor_gt 0.1009
_refine_ls_wR_factor_ref 0.1164
_reflns_number_gt 5002
_reflns_number_total 7031
_reflns_threshold_expression I>2\s(I)
_cod_data_source_file zl2032.cif
_cod_data_source_block I
_cod_database_code 2214014
_cod_database_fobs_code 2214014

loop_
_symmetry_equiv_pos_as_xyz
'x, y, z'
'-x, -y, -z'

loop_
_atom_site_type_symbol
_atom_site_label
_atom_site_fract_x
_atom_site_fract_y
_atom_site_fract_z
_atom_site_U_iso_or_equiv
_atom_site_adp_type
_atom_site_calc_flag
_atom_site_refinement_flags
_atom_site_occupancy
Br Br1 0.57686(5) 0.30388(5) -0.01862(3) 0.03267(13) Uani d . 1
Br Br2 0.94459(5) 0.21585(5) 0.50648(3) 0.03313(13) Uani d . 1
N N1 0.6106(3) 0.2665(3) 0.1804(2) 0.0207(7) Uani d . 1
N N2 0.7408(3) 0.2825(3) 0.3459(2) 0.0189(7) Uani d . 1
C C1 0.7347(4) 0.3580(4) 0.1821(3) 0.0196(8) Uani d . 1
C C2 0.7393(4) 0.3851(4) 0.0987(3) 0.0222(9) Uani d . 1
C C3 0.8574(4) 0.4732(4) 0.0979(3) 0.0253(9) Uani d . 1
H H3 0.8576 0.4883 0.0395 0.030 Uiso calc R 1
C C4 0.9755(4) 0.5392(4) 0.1832(3) 0.0254(9) Uani d . 1
C C5 0.9709(4) 0.5158(4) 0.2672(3) 0.0218(9) Uani d . 1
H H5 1.0498 0.5626 0.3259 0.026 Uiso calc R 1
C C6 0.8530(4) 0.4249(4) 0.2682(3) 0.0180(8) Uani d . 1
C C7 0.8571(4) 0.3987(4) 0.3617(3) 0.0207(9) Uani d . 1
H H7A 0.9519 0.3895 0.3925 0.025 Uiso calc R 1
H H7B 0.8472 0.4721 0.4065 0.025 Uiso calc R 1
C C8 0.7727(4) 0.1687(4) 0.3088(3) 0.0211(9) Uani d . 1
C C9 0.8670(4) 0.1269(4) 0.3707(3) 0.0234(9) Uani d . 1
C C10 0.9076(4) 0.0219(4) 0.3362(3) 0.0283(10) Uani d . 1
H H10 0.9739 -0.0024 0.3798 0.034 Uiso calc R 1
C C11 0.8519(4) -0.0473(4) 0.2384(3) 0.0277(10) Uani d . 1
C C12 0.7502(4) -0.0115(4) 0.1770(3) 0.0261(10) Uani d . 1
H H12 0.7061 -0.0615 0.1106 0.031 Uiso calc R 1
C C13 0.7119(4) 0.0953(4) 0.2106(3) 0.0219(9) Uani d . 1
C C14 0.6071(4) 0.1347(4) 0.1393(3) 0.0229(9) Uani d . 1
H H14A 0.6321 0.1259 0.0803 0.027 Uiso calc R 1
H H14B 0.5079 0.0769 0.1203 0.027 Uiso calc R 1
C C15 0.6070(4) 0.2845(4) 0.2783(3) 0.0208(9) Uani d . 1
H H15A 0.5915 0.3667 0.3028 0.025 Uiso calc R 1
H H15B 0.5245 0.2166 0.2755 0.025 Uiso calc R 1
C C16 1.1084(4) 0.6328(4) 0.1831(4) 0.0338(11) Uani d . 1
H H16A 1.1496 0.7042 0.2438 0.051 Uiso calc R 1
H H16B 1.0807 0.6641 0.1287 0.051 Uiso calc R 1
H H16C 1.1803 0.5903 0.1767 0.051 Uiso calc R 1
C C17 0.9049(5) -0.1547(4) 0.1984(4) 0.0402(13) Uani d . 1
H H17A 0.8292 -0.2154 0.1388 0.060 Uiso calc R 1
H H17B 0.9284 -0.1975 0.2461 0.060 Uiso calc R 1
H H17C 0.9914 -0.1206 0.1845 0.060 Uiso calc R 1
Br Br3 0.34713(4) 0.59722(4) 0.47521(3) 0.02297(12) Uani d . 1
Br Br4 0.16448(4) -0.06142(4) 0.02942(3) 0.02554(12) Uani d . 1
N N3 0.1800(3) 0.3402(3) 0.3097(2) 0.0164(7) Uani d . 1
N N4 0.1316(3) 0.1725(3) 0.1605(2) 0.0177(7) Uani d . 1
C C18 0.2907(4) 0.4193(4) 0.2894(3) 0.0158(8) Uani d . 1
C C19 0.3825(4) 0.5349(4) 0.3593(3) 0.0181(8) Uani d . 1
C C20 0.4944(4) 0.6110(4) 0.3433(3) 0.0211(9) Uani d . 1
H H20 0.5574 0.6877 0.3928 0.025 Uiso calc R 1
C C21 0.5151(4) 0.5760(4) 0.2554(3) 0.0224(9) Uani d . 1
C C22 0.4201(4) 0.4640(4) 0.1838(3) 0.0202(9) Uani d . 1
H H22 0.4299 0.4413 0.1223 0.024 Uiso calc R 1
C C23 0.3105(4) 0.3842(4) 0.2005(3) 0.0172(8) Uani d . 1
C C24 0.2160(4) 0.2581(4) 0.1228(3) 0.0189(8) Uani d . 1
H H24A 0.1487 0.2739 0.0696 0.023 Uiso calc R 1
H H24B 0.2778 0.2159 0.0961 0.023 Uiso calc R 1
C C25 0.2166(4) 0.1128(4) 0.2146(3) 0.0176(8) Uani d . 1
C C26 0.2474(4) 0.0074(4) 0.1661(3) 0.0182(8) Uani d . 1
C C27 0.3334(4) -0.0503(4) 0.2159(3) 0.0242(9) Uani d . 1
H H27 0.3553 -0.1197 0.1814 0.029 Uiso calc R 1
C C28 0.3875(4) -0.0067(4) 0.3162(3) 0.0260(9) Uani d . 1
C C29 0.3515(4) 0.0942(4) 0.3655(3) 0.0237(9) Uani d . 1
H H29 0.3841 0.1215 0.4341 0.028 Uiso calc R 1
C C30 0.2689(4) 0.1554(4) 0.3161(3) 0.0180(8) Uani d . 1
C C31 0.2386(4) 0.2689(4) 0.3711(3) 0.0174(8) Uani d . 1
H H31A 0.1687 0.2398 0.4013 0.021 Uiso calc R 1
H H31B 0.3292 0.3265 0.4236 0.021 Uiso calc R 1
C C32 0.0695(4) 0.2478(4) 0.2201(3) 0.0184(8) Uani d . 1
H H32A 0.0175 0.2930 0.1826 0.022 Uiso calc R 1
H H32B -0.0013 0.1902 0.2363 0.022 Uiso calc R 1
C C33 0.6416(4) 0.6569(4) 0.2401(3) 0.0271(10) Uani d . 1
H H33A 0.6500 0.6117 0.1796 0.041 Uiso calc R 1
H H33B 0.7306 0.6743 0.2941 0.041 Uiso calc R 1
H H33C 0.6257 0.7371 0.2369 0.041 Uiso calc R 1
C C34 0.4842(6) -0.0687(5) 0.3711(3) 0.0461(14) Uani d . 1
H H34A 0.5715 -0.0031 0.4197 0.069 Uiso calc R 1
H H34B 0.5112 -0.1267 0.3257 0.069 Uiso calc R 1
H H34C 0.4321 -0.1161 0.4031 0.069 Uiso calc R 1

loop_
_atom_site_aniso_label
_atom_site_aniso_U_11
_atom_site_aniso_U_22
_atom_site_aniso_U_33
_atom_site_aniso_U_12
_atom_site_aniso_U_13
_atom_site_aniso_U_23
Br1 0.0257(2) 0.0465(3) 0.0218(2) 0.0129(2) 0.00442(19) 0.0076(2)
Br2 0.0322(3) 0.0439(3) 0.0291(3) 0.0202(2) 0.0104(2) 0.0149(2)
N1 0.0111(15) 0.0274(19) 0.0235(18) 0.0066(14) 0.0089(14) 0.0047(15)
N2 0.0121(15) 0.0241(18) 0.0218(18) 0.0095(14) 0.0067(14) 0.0055(14)
C1 0.0152(18) 0.022(2) 0.023(2) 0.0102(16) 0.0077(17) 0.0060(17)
C2 0.0156(19) 0.029(2) 0.022(2) 0.0126(17) 0.0053(17) 0.0056(18)
C3 0.027(2) 0.031(2) 0.029(2) 0.0175(19) 0.0166(19) 0.0135(19)
C4 0.024(2) 0.025(2) 0.040(3) 0.0138(18) 0.020(2) 0.016(2)
C5 0.0170(19) 0.019(2) 0.029(2) 0.0110(16) 0.0064(17) 0.0047(18)
C6 0.0142(18) 0.020(2) 0.021(2) 0.0118(16) 0.0062(16) 0.0042(16)
C7 0.0123(18) 0.024(2) 0.024(2) 0.0069(16) 0.0044(16) 0.0060(17)
C8 0.0137(18) 0.023(2) 0.029(2) 0.0059(16) 0.0118(17) 0.0067(18)
C9 0.0162(19) 0.026(2) 0.031(2) 0.0067(17) 0.0118(18) 0.0094(18)
C10 0.018(2) 0.030(2) 0.048(3) 0.0116(18) 0.019(2) 0.020(2)
C11 0.017(2) 0.016(2) 0.054(3) 0.0035(17) 0.021(2) 0.010(2)
C12 0.021(2) 0.019(2) 0.034(2) 0.0012(17) 0.0157(19) -0.0001(18)
C13 0.0135(18) 0.020(2) 0.034(2) 0.0027(16) 0.0155(18) 0.0062(18)
C14 0.0112(18) 0.026(2) 0.027(2) 0.0031(16) 0.0080(17) 0.0013(18)
C15 0.0128(18) 0.027(2) 0.025(2) 0.0080(16) 0.0092(17) 0.0080(18)
C16 0.023(2) 0.031(3) 0.058(3) 0.011(2) 0.023(2) 0.021(2)
C17 0.035(3) 0.024(2) 0.072(4) 0.014(2) 0.035(3) 0.013(2)
Br3 0.0167(2) 0.0248(2) 0.0216(2) 0.00433(16) 0.00694(16) -0.00018(17)
Br4 0.0208(2) 0.0270(2) 0.0212(2) 0.00706(17) 0.00518(17) -0.00192(17)
N3 0.0076(14) 0.0220(18) 0.0175(17) 0.0034(13) 0.0051(13) 0.0036(14)
N4 0.0100(14) 0.0197(17) 0.0204(17) 0.0054(13) 0.0042(13) 0.0021(14)
C18 0.0103(17) 0.018(2) 0.021(2) 0.0081(15) 0.0061(15) 0.0058(16)
C19 0.0118(17) 0.020(2) 0.022(2) 0.0077(15) 0.0063(16) 0.0040(16)
C20 0.0133(18) 0.016(2) 0.027(2) 0.0018(16) 0.0037(17) 0.0027(17)
C21 0.0149(18) 0.022(2) 0.035(2) 0.0079(16) 0.0113(18) 0.0127(19)
C22 0.0162(19) 0.026(2) 0.027(2) 0.0132(17) 0.0131(17) 0.0110(18)
C23 0.0106(17) 0.022(2) 0.020(2) 0.0086(15) 0.0043(15) 0.0055(16)
C24 0.0160(19) 0.021(2) 0.018(2) 0.0063(16) 0.0063(16) 0.0040(16)
C25 0.0092(17) 0.020(2) 0.022(2) 0.0024(15) 0.0060(16) 0.0055(16)
C26 0.0104(17) 0.019(2) 0.021(2) 0.0011(15) 0.0064(16) 0.0025(16)
C27 0.020(2) 0.022(2) 0.031(2) 0.0068(17) 0.0122(18) 0.0052(18)
C28 0.025(2) 0.025(2) 0.030(2) 0.0136(18) 0.0085(19) 0.0092(19)
C29 0.022(2) 0.022(2) 0.027(2) 0.0080(17) 0.0082(18) 0.0081(18)
C30 0.0101(17) 0.017(2) 0.022(2) 0.0010(15) 0.0064(16) 0.0006(16)
C31 0.0132(18) 0.021(2) 0.017(2) 0.0040(15) 0.0068(16) 0.0042(16)
C32 0.0085(17) 0.021(2) 0.021(2) 0.0040(15) 0.0040(15) 0.0007(16)
C33 0.017(2) 0.028(2) 0.041(3) 0.0064(18) 0.0155(19) 0.014(2)
C34 0.064(4) 0.050(3) 0.037(3) 0.043(3) 0.017(3) 0.013(3)

loop_
_atom_type_symbol
_atom_type_description
_atom_type_scat_dispersion_real
_atom_type_scat_dispersion_imag
_atom_type_scat_source
C C 0.0033 0.0016 'International Tables Vol C Tables 4.2.6.8 and 6.1.1.4'
H H 0.0000 0.0000 'International Tables Vol C Tables 4.2.6.8 and 6.1.1.4'
N N 0.0061 0.0033 'International Tables Vol C Tables 4.2.6.8 and 6.1.1.4'
Br Br -0.2901 2.4595 'International Tables Vol C Tables 4.2.6.8 and 6.1.1.4'

loop_
_geom_angle_atom_site_label_1
_geom_angle_atom_site_label_2
_geom_angle_atom_site_label_3
_geom_angle
C1 N1 C15 111.0(3)
C1 N1 C14 112.6(3)
C15 N1 C14 107.8(3)
C8 N2 C15 110.6(3)
C8 N2 C7 112.5(3)
C15 N2 C7 107.4(3)
C2 C1 C6 118.1(4)
C2 C1 N1 120.9(3)
C6 C1 N1 121.0(4)
C3 C2 C1 122.3(4)
C3 C2 Br1 117.8(3)
C1 C2 Br1 119.8(3)
C2 C3 C4 119.7(4)
C2 C3 H3 120.2
C4 C3 H3 120.2
C5 C4 C3 118.7(4)
C5 C4 C16 120.9(4)
C3 C4 C16 120.4(4)
C4 C5 C6 121.9(4)
C4 C5 H5 119.0
C6 C5 H5 119.0
C1 C6 C5 119.2(4)
C1 C6 C7 121.1(3)
C5 C6 C7 119.6(3)
N2 C7 C6 112.5(3)
N2 C7 H7A 109.1
C6 C7 H7A 109.1
N2 C7 H7B 109.1
C6 C7 H7B 109.1
H7A C7 H7B 107.8
C13 C8 C9 117.5(4)
C13 C8 N2 122.0(4)
C9 C8 N2 120.6(4)
C10 C9 C8 122.0(4)
C10 C9 Br2 118.1(3)
C8 C9 Br2 119.9(3)
C11 C10 C9 120.3(4)
C11 C10 H10 119.9
C9 C10 H10 119.9
C10 C11 C12 118.1(4)
C10 C11 C17 120.9(4)
C12 C11 C17 120.9(4)
C13 C12 C11 121.8(4)
C13 C12 H12 119.1
C11 C12 H12 119.1
C12 C13 C8 120.1(4)
C12 C13 C14 119.6(4)
C8 C13 C14 120.2(4)
N1 C14 C13 112.3(3)
N1 C14 H14A 109.1
C13 C14 H14A 109.1
N1 C14 H14B 109.1
C13 C14 H14B 109.1
H14A C14 H14B 107.9
N2 C15 N1 112.4(3)
N2 C15 H15A 109.1
N1 C15 H15A 109.1
N2 C15 H15B 109.1
N1 C15 H15B 109.1
H15A C15 H15B 107.9
C4 C16 H16A 109.5
C4 C16 H16B 109.5
H16A C16 H16B 109.5
C4 C16 H16C 109.5
H16A C16 H16C 109.5
H16B C16 H16C 109.5
C11 C17 H17A 109.5
C11 C17 H17B 109.5
H17A C17 H17B 109.5
C11 C17 H17C 109.5
H17A C17 H17C 109.5
H17B C17 H17C 109.5
C18 N3 C32 110.8(3)
C18 N3 C31 111.9(3)
C32 N3 C31 107.7(3)
C25 N4 C32 110.9(3)
C25 N4 C24 112.7(3)
C32 N4 C24 107.7(3)
C19 C18 C23 118.3(3)
C19 C18 N3 120.0(3)
C23 C18 N3 121.7(3)
C20 C19 C18 121.3(3)
C20 C19 Br3 118.3(3)
C18 C19 Br3 120.2(3)
C19 C20 C21 120.6(4)
C19 C20 H20 119.7
C21 C20 H20 119.7
C22 C21 C20 118.5(4)
C22 C21 C33 121.3(4)
C20 C21 C33 120.2(4)
C21 C22 C23 121.3(4)
C21 C22 H22 119.3
C23 C22 H22 119.3
C22 C23 C18 119.9(4)
C22 C23 C24 119.6(3)
C18 C23 C24 120.4(3)
N4 C24 C23 112.3(3)
N4 C24 H24A 109.1
C23 C24 H24A 109.1
N4 C24 H24B 109.1
C23 C24 H24B 109.1
H24A C24 H24B 107.9
C26 C25 C30 118.4(4)
C26 C25 N4 119.9(3)
C30 C25 N4 121.7(3)
C27 C26 C25 121.5(4)
C27 C26 Br4 119.1(3)
C25 C26 Br4 119.4(3)
C26 C27 C28 120.1(4)
C26 C27 H27 119.9
C28 C27 H27 119.9
C27 C28 C29 118.9(4)
C27 C28 C34 120.1(4)
C29 C28 C34 121.0(4)
C30 C29 C28 121.4(4)
C30 C29 H29 119.3
C28 C29 H29 119.3
C29 C30 C25 119.6(4)
C29 C30 C31 120.3(3)
C25 C30 C31 120.1(4)
N3 C31 C30 113.2(3)
N3 C31 H31A 108.9
C30 C31 H31A 108.9
N3 C31 H31B 108.9
C30 C31 H31B 108.9
H31A C31 H31B 107.7
N3 C32 N4 112.1(3)
N3 C32 H32A 109.2
N4 C32 H32A 109.2
N3 C32 H32B 109.2
N4 C32 H32B 109.2
H32A C32 H32B 107.9
C21 C33 H33A 109.5
C21 C33 H33B 109.5
H33A C33 H33B 109.5
C21 C33 H33C 109.5
H33A C33 H33C 109.5
H33B C33 H33C 109.5
C28 C34 H34A 109.5
C28 C34 H34B 109.5
H34A C34 H34B 109.5
C28 C34 H34C 109.5
H34A C34 H34C 109.5
H34B C34 H34C 109.5

loop_
_geom_bond_atom_site_label_1
_geom_bond_atom_site_label_2
_geom_bond_distance
Br1 C2 1.907(4)
Br2 C9 1.910(4)
N1 C1 1.436(5)
N1 C15 1.470(5)
N1 C14 1.476(5)
N2 C8 1.436(5)
N2 C15 1.469(5)
N2 C7 1.485(5)
C1 C2 1.394(6)
C1 C6 1.403(5)
C2 C3 1.389(6)
C3 C4 1.394(6)
C3 H3 0.9500
C4 C5 1.384(6)
C4 C16 1.525(6)
C5 C6 1.406(5)
C5 H5 0.9500
C6 C7 1.521(5)
C7 H7A 0.9900
C7 H7B 0.9900
C8 C13 1.401(6)
C8 C9 1.404(6)
C9 C10 1.390(6)
C10 C11 1.386(6)
C10 H10 0.9500
C11 C12 1.400(6)
C11 C17 1.515(6)
C12 C13 1.392(5)
C12 H12 0.9500
C13 C14 1.529(6)
C14 H14A 0.9900
C14 H14B 0.9900
C15 H15A 0.9900
C15 H15B 0.9900
C16 H16A 0.9800
C16 H16B 0.9800
C16 H16C 0.9800
C17 H17A 0.9800
C17 H17B 0.9800
C17 H17C 0.9800
Br3 C19 1.903(4)
Br4 C26 1.896(4)
N3 C18 1.434(5)
N3 C32 1.465(4)
N3 C31 1.481(5)
N4 C25 1.431(5)
N4 C32 1.467(4)
N4 C24 1.484(5)
C18 C19 1.399(5)
C18 C23 1.402(5)
C19 C20 1.388(5)
C20 C21 1.393(5)
C20 H20 0.9500
C21 C22 1.392(5)
C21 C33 1.518(5)
C22 C23 1.399(5)
C22 H22 0.9500
C23 C24 1.521(5)
C24 H24A 0.9900
C24 H24B 0.9900
C25 C26 1.404(5)
C25 C30 1.404(5)
C26 C27 1.386(5)
C27 C28 1.388(6)
C27 H27 0.9500
C28 C29 1.398(5)
C28 C34 1.525(6)
C29 C30 1.395(5)
C29 H29 0.9500
C30 C31 1.511(5)
C31 H31A 0.9900
C31 H31B 0.9900
C32 H32A 0.9900
C32 H32B 0.9900
C33 H33A 0.9800
C33 H33B 0.9800
C33 H33C 0.9800
C34 H34A 0.9800
C34 H34B 0.9800
C34 H34C 0.9800

loop_
_geom_torsion_atom_site_label_1
_geom_torsion_atom_site_label_2
_geom_torsion_atom_site_label_3
_geom_torsion_atom_site_label_4
_geom_torsion
C15 N1 C1 C2 -160.4(4)
C14 N1 C1 C2 78.6(4)
C15 N1 C1 C6 17.9(5)
C14 N1 C1 C6 -103.0(4)
C6 C1 C2 C3 1.5(6)
N1 C1 C2 C3 179.9(3)
C6 C1 C2 Br1 -176.5(3)
N1 C1 C2 Br1 1.9(5)
C1 C2 C3 C4 -1.0(6)
Br1 C2 C3 C4 176.9(3)
C2 C3 C4 C5 -0.7(6)
C2 C3 C4 C16 177.8(4)
C3 C4 C5 C6 2.1(6)
C16 C4 C5 C6 -176.5(4)
C2 C1 C6 C5 -0.1(5)
N1 C1 C6 C5 -178.5(3)
C2 C1 C6 C7 -178.8(3)
N1 C1 C6 C7 2.8(5)
C4 C5 C6 C1 -1.6(6)
C4 C5 C6 C7 177.1(4)
C8 N2 C7 C6 77.8(4)
C15 N2 C7 C6 -44.1(4)
C1 C6 C7 N2 11.2(5)
C5 C6 C7 N2 -167.5(3)
C15 N2 C8 C13 19.4(5)
C7 N2 C8 C13 -100.8(4)
C15 N2 C8 C9 -160.6(3)
C7 N2 C8 C9 79.3(4)
C13 C8 C9 C10 4.4(6)
N2 C8 C9 C10 -175.6(4)
C13 C8 C9 Br2 -176.1(3)
N2 C8 C9 Br2 3.9(5)
C8 C9 C10 C11 -1.8(6)
Br2 C9 C10 C11 178.7(3)
C9 C10 C11 C12 -2.6(6)
C9 C10 C11 C17 174.5(4)
C10 C11 C12 C13 4.3(6)
C17 C11 C12 C13 -172.8(4)
C11 C12 C13 C8 -1.7(6)
C11 C12 C13 C14 176.3(3)
C9 C8 C13 C12 -2.7(6)
N2 C8 C13 C12 177.4(3)
C9 C8 C13 C14 179.4(3)
N2 C8 C13 C14 -0.5(6)
C1 N1 C14 C13 76.9(4)
C15 N1 C14 C13 -45.8(4)
C12 C13 C14 N1 -163.5(3)
C8 C13 C14 N1 14.5(5)
C8 N2 C15 N1 -54.2(4)
C7 N2 C15 N1 68.9(4)
C1 N1 C15 N2 -54.8(4)
C14 N1 C15 N2 68.9(4)
C32 N3 C18 C19 161.6(3)
C31 N3 C18 C19 -78.2(4)
C32 N3 C18 C23 -18.5(5)
C31 N3 C18 C23 101.7(4)
C23 C18 C19 C20 -2.7(6)
N3 C18 C19 C20 177.3(3)
C23 C18 C19 Br3 172.6(3)
N3 C18 C19 Br3 -7.5(5)
C18 C19 C20 C21 2.2(6)
Br3 C19 C20 C21 -173.1(3)
C19 C20 C21 C22 0.8(6)
C19 C20 C21 C33 -177.4(4)
C20 C21 C22 C23 -3.3(6)
C33 C21 C22 C23 174.8(4)
C21 C22 C23 C18 2.8(6)
C21 C22 C23 C24 -175.5(4)
C19 C18 C23 C22 0.2(5)
N3 C18 C23 C22 -179.8(3)
C19 C18 C23 C24 178.5(3)
N3 C18 C23 C24 -1.4(5)
C25 N4 C24 C23 -77.5(4)
C32 N4 C24 C23 45.1(4)
C22 C23 C24 N4 165.7(3)
C18 C23 C24 N4 -12.7(5)
C32 N4 C25 C26 159.8(3)
C24 N4 C25 C26 -79.4(4)
C32 N4 C25 C30 -19.0(5)
C24 N4 C25 C30 101.8(4)
C30 C25 C26 C27 -3.4(6)
N4 C25 C26 C27 177.8(3)
C30 C25 C26 Br4 174.6(3)
N4 C25 C26 Br4 -4.3(5)
C25 C26 C27 C28 2.2(6)
Br4 C26 C27 C28 -175.8(3)
C26 C27 C28 C29 1.1(6)
C26 C27 C28 C34 -179.0(4)
C27 C28 C29 C30 -3.2(6)
C34 C28 C29 C30 176.9(4)
C28 C29 C30 C25 2.0(6)
C28 C29 C30 C31 -176.5(4)
C26 C25 C30 C29 1.3(5)
N4 C25 C30 C29 -179.9(3)
C26 C25 C30 C31 179.8(3)
N4 C25 C30 C31 -1.3(5)
C18 N3 C31 C30 -77.8(4)
C32 N3 C31 C30 44.2(4)
C29 C30 C31 N3 166.5(3)
C25 C30 C31 N3 -12.0(5)
C18 N3 C32 N4 54.5(4)
C31 N3 C32 N4 -68.2(4)
C25 N4 C32 N3 54.7(4)
C24 N4 C32 N3 -69.1(4)

loop_
_cod_related_entry_id
_cod_related_entry_database
_cod_related_entry_code
1 ChemSpider 9190228
